data_4075160
loop_
_publ_author_name
'Zhang, Jie'
'Huang, Kuo-Wei'
'Szalda, David J.'
'Bullock, R. Morris'

_publ_section_title
;
 Efficient Synthesis of the Os&#x2212;Os Dimers [Cp(CO)2Os]2,
 [Cp*(CO)2Os]2, and [(iPr4C5H)(CO)2Os]2and Computational Studies on the
 Relative Stabilities of Their Geometrical Isomers
;
_journal_issue 9
_journal_name_full Organometallics
_journal_page_first 2209
_journal_paper_doi 10.1021/om060075x
_journal_volume 25
_journal_year 2006
_chemical_formula_moiety 'C24 H30 O4 Os2'
_chemical_formula_sum 'C24 H30 O4 Os2'
_chemical_formula_weight 762.88
_chemical_name_systematic
; 
 ? 
;
_space_group_IT_number 14
_symmetry_cell_setting monoclinic
_symmetry_space_group_name_Hall '-P 2yn'
_symmetry_space_group_name_H-M 'P 1 21/n 1'
_atom_sites_solution_hydrogens geom
_atom_sites_solution_primary Patterson
_atom_sites_solution_secondary difmap
_audit_creation_method SHELXL-97
_cell_angle_alpha 90.00
_cell_angle_beta 99.83(3)
_cell_angle_gamma 90.00
_cell_formula_units_Z 2
_cell_length_a 9.792(2)
_cell_length_b 8.3580(17)
_cell_length_c 14.374(3)
_cell_measurement_reflns_used 25
_cell_measurement_temperature 293(2)
_cell_measurement_theta_max 32
_cell_measurement_theta_min 15
_cell_volume 1159.1(4)
_computing_cell_refinement 'CAD-4 (Enraf-Nonius, 1977)'
_computing_data_collection 'CAD-4 (Enraf-Nonius, 1977)'
_computing_data_reduction 'XCAD4VAX (Sheldrick, 1993)'
_computing_molecular_graphics 'SHELXL-97 (Sheldrick, 1997)'
_computing_publication_material 'SHELXL-97 (Sheldrick, 1997)'
_computing_structure_refinement 'SHELXL-97 (Sheldrick, 1997)'
_computing_structure_solution 'SHELXS-97 (Sheldrick, 1990)'
_diffrn_ambient_temperature 293(2)
_diffrn_measured_fraction_theta_full 0.994
_diffrn_measured_fraction_theta_max 0.994
_diffrn_measurement_device_type 'Enraf Nonius CAD-4'
_diffrn_measurement_method \q/2\q
_diffrn_radiation_monochromator graphite
_diffrn_radiation_source 'fine-focus sealed tube'
_diffrn_radiation_type CuK\a
_diffrn_radiation_wavelength 1.54178
_diffrn_reflns_av_R_equivalents 0.0000
_diffrn_reflns_av_sigmaI/netI 0.0711
_diffrn_reflns_limit_h_max 12
_diffrn_reflns_limit_h_min -12
_diffrn_reflns_limit_k_max 10
_diffrn_reflns_limit_k_min 0
_diffrn_reflns_limit_l_max 18
_diffrn_reflns_limit_l_min 0
_diffrn_reflns_number 2382
_diffrn_reflns_theta_full 75.16
_diffrn_reflns_theta_max 75.16
_diffrn_reflns_theta_min 6.15
_diffrn_standards_decay_% <2%
_diffrn_standards_interval_time 60
_diffrn_standards_number 3
_exptl_absorpt_coefficient_mu 20.601
_exptl_absorpt_correction_T_max 1.834
_exptl_absorpt_correction_T_min .548
_exptl_absorpt_correction_type empirical
_exptl_absorpt_process_details
;
Parkin, S., Moezzi, B., and Hope, H.,  J. Appl. Cryst., 1995, 28, 53-56. 
;
_exptl_crystal_colour yellow
_exptl_crystal_density_diffrn 2.186
_exptl_crystal_density_method 'not measured'
_exptl_crystal_description prism
_exptl_crystal_F_000 716
_exptl_crystal_size_max 0.17
_exptl_crystal_size_mid 0.10
_exptl_crystal_size_min 0.04
_refine_diff_density_max 2.184
_refine_diff_density_min -5.115
_refine_diff_density_rms 0.263
_refine_ls_extinction_coef 0.00130(14)
_refine_ls_extinction_expression Fc^*^=kFc[1+0.001xFc^2^\l^3^/sin(2\q)]^-1/4^
_refine_ls_extinction_method SHELXL
_refine_ls_goodness_of_fit_ref 1.063
_refine_ls_hydrogen_treatment refU
_refine_ls_matrix_type full
_refine_ls_number_parameters 143
_refine_ls_number_reflns 2382
_refine_ls_number_restraints 0
_refine_ls_restrained_S_all 1.063
_refine_ls_R_factor_all 0.0542
_refine_ls_R_factor_gt 0.0416
_refine_ls_shift/su_max 0.077
_refine_ls_shift/su_mean 0.002
_refine_ls_structure_factor_coef Fsqd
_refine_ls_weighting_details 'calc w=1/[\s^2^(Fo^2^)+(0.0552P)^2^+6.3428P] where P=(Fo^2^+2Fc^2^)/3'
_refine_ls_weighting_scheme calc
_refine_ls_wR_factor_gt 0.1001
_refine_ls_wR_factor_ref 0.1067
_reflns_number_gt 1975
_reflns_number_total 2382
_reflns_threshold_expression >2sigma(I)
_cod_data_source_file om060075xsi20060124_111107.cif
_cod_data_source_block osco719
_cod_depositor_comments
;
The following automatic conversions were performed:

'_refine_ls_hydrogen_treatment' value 'refu' changed to 'refU'
according to /home/saulius/struct/CIF-dictionaries/cif_core.dic
dictionary named 'cif_core.dic' version 2.4.1 from 2010-06-29.

Automatic conversion script
Id: cif_fix_values 1715 2011-07-08 13:25:40Z adriana 
;
_cod_original_sg_symbol_H-M P21/n
_cod_database_code 4075160

loop_
_symmetry_equiv_pos_as_xyz
'x, y, z'
'-x+1/2, y+1/2, -z+1/2'
'-x, -y, -z'
'x-1/2, -y-1/2, z-1/2'

loop_
_atom_site_label
_atom_site_type_symbol
_atom_site_fract_x
_atom_site_fract_y
_atom_site_fract_z
_atom_site_U_iso_or_equiv
_atom_site_adp_type
_atom_site_occupancy
_atom_site_symmetry_multiplicity
_atom_site_calc_flag
_atom_site_refinement_flags
Os1 Os 0.00776(3) 0.89151(4) 0.07339(2) 0.01649(17) Uani 1 1 d .
C1 C -0.2127(8) 0.8345(12) 0.1002(6) 0.0273(18) Uani 1 1 d .
C2 C -0.1304(8) 0.6933(12) 0.1136(6) 0.0248(17) Uani 1 1 d .
C3 C -0.0197(9) 0.7251(11) 0.1898(6) 0.0261(18) Uani 1 1 d .
C4 C -0.0325(9) 0.8846(10) 0.2239(6) 0.0249(17) Uani 1 1 d .
C5 C -0.1542(9) 0.9511(11) 0.1663(6) 0.0257(17) Uani 1 1 d .
C11 C -0.3473(10) 0.8510(16) 0.0321(8) 0.043(3) Uani 1 1 d .
H111 H -0.3372 0.8058 -0.0278 0.068(12) Uiso 1 1 calc R
H112 H -0.3711 0.9621 0.0241 0.068(12) Uiso 1 1 calc R
H113 H -0.4194 0.7954 0.0565 0.068(12) Uiso 1 1 calc R
C21 C -0.1637(11) 0.5393(13) 0.0619(8) 0.040(2) Uani 1 1 d .
H211 H -0.0803 0.4784 0.0632 0.068(12) Uiso 1 1 calc R
H212 H -0.2045 0.5613 -0.0024 0.068(12) Uiso 1 1 calc R
H213 H -0.2279 0.4792 0.0917 0.068(12) Uiso 1 1 calc R
C31 C 0.0836(11) 0.6002(13) 0.2348(8) 0.040(2) Uani 1 1 d .
H311 H 0.1667 0.6524 0.2653 0.068(12) Uiso 1 1 calc R
H312 H 0.1054 0.5292 0.1869 0.068(12) Uiso 1 1 calc R
H313 H 0.0441 0.5402 0.2806 0.068(12) Uiso 1 1 calc R
C41 C 0.0534(12) 0.9569(18) 0.3072(7) 0.048(3) Uani 1 1 d .
H411 H 0.0594 1.0703 0.2980 0.068(12) Uiso 1 1 calc R
H412 H 0.1446 0.9112 0.3160 0.068(12) Uiso 1 1 calc R
H413 H 0.0122 0.9365 0.3620 0.068(12) Uiso 1 1 calc R
C51 C -0.2128(13) 1.1135(13) 0.1829(9) 0.045(3) Uani 1 1 d .
H511 H -0.1391 1.1904 0.1941 0.068(12) Uiso 1 1 calc R
H512 H -0.2585 1.1087 0.2369 0.068(12) Uiso 1 1 calc R
H513 H -0.2783 1.1446 0.1284 0.068(12) Uiso 1 1 calc R
C6 C 0.1877(9) 0.8294(12) 0.0684(6) 0.0300(18) Uani 1 1 d .
O6 O 0.2996(6) 0.7848(10) 0.0704(6) 0.047(2) Uani 1 1 d .
C7 C 0.0571(8) 1.1301(10) 0.0688(6) 0.0207(16) Uani 1 1 d .
O7 O 0.1009(7) 1.2304(8) 0.1230(5) 0.0344(14) Uani 1 1 d .

loop_
_atom_site_aniso_label
_atom_site_aniso_U_11
_atom_site_aniso_U_22
_atom_site_aniso_U_33
_atom_site_aniso_U_23
_atom_site_aniso_U_13
_atom_site_aniso_U_12
Os1 0.0161(2) 0.0168(2) 0.0166(2) 0.00185(12) 0.00272(12) 0.00137(12)
C1 0.026(4) 0.031(5) 0.026(4) 0.013(4) 0.009(3) 0.004(4)
C2 0.023(3) 0.032(5) 0.021(4) -0.001(4) 0.007(3) -0.002(3)
C3 0.031(4) 0.026(5) 0.021(4) 0.009(3) 0.004(3) -0.001(3)
C4 0.033(4) 0.018(4) 0.025(4) -0.001(3) 0.007(3) -0.001(3)
C5 0.033(4) 0.024(4) 0.024(4) -0.001(4) 0.017(3) -0.004(4)
C11 0.028(4) 0.057(7) 0.044(6) 0.010(5) 0.006(4) 0.000(5)
C21 0.045(5) 0.022(5) 0.052(6) -0.005(5) 0.003(5) -0.010(4)
C31 0.040(5) 0.031(5) 0.046(6) 0.017(5) -0.001(4) 0.005(4)
C41 0.055(6) 0.061(8) 0.026(5) -0.009(5) 0.003(4) -0.016(6)
C51 0.055(6) 0.033(6) 0.057(7) -0.002(5) 0.036(6) 0.011(5)
C6 0.037(4) 0.023(4) 0.031(4) 0.005(4) 0.008(3) -0.005(4)
O6 0.019(3) 0.055(5) 0.068(5) 0.015(4) 0.008(3) 0.018(3)
C7 0.021(3) 0.020(4) 0.023(4) 0.006(3) 0.008(3) 0.002(3)
O7 0.046(4) 0.025(3) 0.029(3) -0.008(3) -0.003(3) -0.009(3)

loop_
_atom_type_symbol
_atom_type_description
_atom_type_scat_dispersion_real
_atom_type_scat_dispersion_imag
_atom_type_scat_source
C C 0.0181 0.0091 'International Tables Vol C Tables 4.2.6.8 and 6.1.1.4'
H H 0.0000 0.0000 'International Tables Vol C Tables 4.2.6.8 and 6.1.1.4'
O O 0.0492 0.0322 'International Tables Vol C Tables 4.2.6.8 and 6.1.1.4'
Os Os -4.9801 6.2216 'International Tables Vol C Tables 4.2.6.8 and 6.1.1.4'

loop_
_geom_angle_atom_site_label_1
_geom_angle_atom_site_label_2
_geom_angle_atom_site_label_3
_geom_angle
_geom_angle_site_symmetry_1
_geom_angle_site_symmetry_3
_geom_angle_publ_flag
C6 Os1 C7 94.1(4) . 3_575 y
C6 Os1 C7 92.3(4) . . y
C7 Os1 C7 95.1(3) 3_575 . y
C6 Os1 C3 95.3(4) . . ?
C7 Os1 C3 129.8(3) 3_575 . ?
C7 Os1 C3 133.6(3) . . ?
C6 Os1 C4 110.6(4) . . ?
C7 Os1 C4 151.5(3) 3_575 . ?
C7 Os1 C4 97.8(3) . . ?
C3 Os1 C4 37.2(3) . . ?
C6 Os1 C2 114.6(4) . . ?
C7 Os1 C2 95.3(3) 3_575 . ?
C7 Os1 C2 150.2(3) . . ?
C3 Os1 C2 37.0(3) . . ?
C4 Os1 C2 62.0(3) . . ?
C6 Os1 C5 147.2(4) . . ?
C7 Os1 C5 118.3(3) 3_575 . ?
C7 Os1 C5 89.9(3) . . ?
C3 Os1 C5 60.9(3) . . ?
C4 Os1 C5 36.8(3) . . ?
C2 Os1 C5 60.7(3) . . ?
C6 Os1 C1 150.8(4) . . ?
C7 Os1 C1 90.5(3) 3_575 . ?
C7 Os1 C1 115.9(3) . . ?
C3 Os1 C1 60.6(3) . . ?
C4 Os1 C1 61.0(3) . . ?
C2 Os1 C1 36.2(3) . . ?
C5 Os1 C1 35.7(3) . . ?
C6 Os1 Os1 94.8(3) . 3_575 y
C7 Os1 Os1 47.8(2) 3_575 3_575 ?
C7 Os1 Os1 47.3(2) . 3_575 y
C3 Os1 Os1 169.8(2) . 3_575 ?
C4 Os1 Os1 138.5(2) . 3_575 ?
C2 Os1 Os1 135.5(2) . 3_575 ?
C5 Os1 Os1 110.4(2) . 3_575 ?
C1 Os1 Os1 109.4(2) . 3_575 ?
C5 C1 C2 109.0(8) . . ?
C5 C1 C11 125.7(9) . . ?
C2 C1 C11 125.1(9) . . ?
C5 C1 Os1 71.7(4) . . ?
C2 C1 Os1 70.7(4) . . ?
C11 C1 Os1 127.7(6) . . ?
C1 C2 C3 106.7(8) . . ?
C1 C2 C21 125.2(8) . . ?
C3 C2 C21 127.9(9) . . ?
C1 C2 Os1 73.1(5) . . ?
C3 C2 Os1 69.7(5) . . ?
C21 C2 Os1 126.2(6) . . ?
C2 C3 C4 109.6(8) . . ?
C2 C3 C31 124.2(9) . . ?
C4 C3 C31 125.8(9) . . ?
C2 C3 Os1 73.3(5) . . ?
C4 C3 Os1 72.8(5) . . ?
C31 C3 Os1 126.2(6) . . ?
C3 C4 C5 105.9(8) . . ?
C3 C4 C41 126.1(10) . . ?
C5 C4 C41 127.7(9) . . ?
C3 C4 Os1 70.0(5) . . ?
C5 C4 Os1 72.7(5) . . ?
C41 C4 Os1 126.8(6) . . ?
C1 C5 C4 108.7(8) . . ?
C1 C5 C51 127.3(9) . . ?
C4 C5 C51 123.7(9) . . ?
C1 C5 Os1 72.6(4) . . ?
C4 C5 Os1 70.4(4) . . ?
C51 C5 Os1 127.4(6) . . ?
C1 C11 H111 109.5 . . ?
C1 C11 H112 109.5 . . ?
H111 C11 H112 109.5 . . ?
C1 C11 H113 109.5 . . ?
H111 C11 H113 109.5 . . ?
H112 C11 H113 109.5 . . ?
C2 C21 H211 109.5 . . ?
C2 C21 H212 109.5 . . ?
H211 C21 H212 109.5 . . ?
C2 C21 H213 109.5 . . ?
H211 C21 H213 109.5 . . ?
H212 C21 H213 109.5 . . ?
C3 C31 H311 109.5 . . ?
C3 C31 H312 109.5 . . ?
H311 C31 H312 109.5 . . ?
C3 C31 H313 109.5 . . ?
H311 C31 H313 109.5 . . ?
H312 C31 H313 109.5 . . ?
C4 C41 H411 109.5 . . ?
C4 C41 H412 109.5 . . ?
H411 C41 H412 109.5 . . ?
C4 C41 H413 109.5 . . ?
H411 C41 H413 109.5 . . ?
H412 C41 H413 109.5 . . ?
C5 C51 H511 109.5 . . ?
C5 C51 H512 109.5 . . ?
H511 C51 H512 109.5 . . ?
C5 C51 H513 109.5 . . ?
H511 C51 H513 109.5 . . ?
H512 C51 H513 109.5 . . ?
O6 C6 Os1 175.6(9) . . y
O7 C7 Os1 138.0(7) . 3_575 y
O7 C7 Os1 137.0(7) . . y
Os1 C7 Os1 84.9(3) 3_575 . y

loop_
_geom_bond_atom_site_label_1
_geom_bond_atom_site_label_2
_geom_bond_distance
_geom_bond_site_symmetry_2
_geom_bond_publ_flag
Os1 C6 1.850(9) . y
Os1 C7 2.041(8) 3_575 y
Os1 C7 2.056(8) . y
Os1 C3 2.228(8) . ?
Os1 C4 2.265(8) . ?
Os1 C2 2.275(9) . ?
Os1 C5 2.295(7) . ?
Os1 C1 2.307(8) . ?
Os1 Os1 2.7664(7) 3_575 y
C1 C5 1.412(14) . ?
C1 C2 1.424(13) . ?
C1 C11 1.508(13) . ?
C2 C3 1.428(12) . ?
C2 C21 1.494(13) . ?
C3 C4 1.433(12) . ?
C3 C31 1.519(13) . ?
C4 C5 1.441(13) . ?
C4 C41 1.471(13) . ?
C5 C51 1.508(13) . ?
C11 H111 0.9600 . ?
C11 H112 0.9600 . ?
C11 H113 0.9600 . ?
C21 H211 0.9600 . ?
C21 H212 0.9600 . ?
C21 H213 0.9600 . ?
C31 H311 0.9600 . ?
C31 H312 0.9600 . ?
C31 H313 0.9600 . ?
C41 H411 0.9600 . ?
C41 H412 0.9600 . ?
C41 H413 0.9600 . ?
C51 H511 0.9600 . ?
C51 H512 0.9600 . ?
C51 H513 0.9600 . ?
C6 O6 1.153(11) . y
C7 O7 1.175(11) . y
C7 Os1 2.041(8) 3_575 ?
